data_4077668
loop_
_publ_author_name
'Wang, Shaowu'
'Yang, Qingchuan'
'Mak, Thomas C. W.'
'Xie, Zuowei'

_publ_section_title
;
 Carbon versus Silicon Bridges. Synthesis of a New Versatile Ligand and
 Its Applications in Organolanthanide Chemistry
;
_journal_issue 3
_journal_name_full Organometallics
_journal_page_first 334
_journal_paper_doi 10.1021/om990648o
_journal_volume 19
_journal_year 2000
_chemical_formula_sum 'C47 H82 B20 Li O6 Yb'
_chemical_formula_weight 1139.31
_chemical_name_systematic
; 
 ? 
;
_space_group_IT_number 19
_symmetry_cell_setting orthorhombic
_symmetry_space_group_name_Hall 'P 2ac 2ab'
_symmetry_space_group_name_H-M 'P 21 21 21'
_atom_sites_solution_hydrogens geom
_atom_sites_solution_primary direct
_atom_sites_solution_secondary difmap
_audit_creation_method SHELXL-97
_cell_angle_alpha 90.00
_cell_angle_beta 90.00
_cell_angle_gamma 90.00
_cell_formula_units_Z 4
_cell_length_a 12.716(3)
_cell_length_b 21.471(4)
_cell_length_c 22.011(4)
_cell_measurement_temperature 293(2)
_cell_volume 6010(2)
_computing_cell_refinement 'BIOTEX Rigaku'
_computing_data_collection 'RAXIS Rigaku'
_computing_data_reduction 'BIOTEX Rigaku'
_computing_molecular_graphics 'Siemens SHELXTL'
_computing_publication_material 'Siemens SHELXTL'
_computing_structure_refinement 'SHELXL-97 (Sheldrick, 1997)'
_computing_structure_solution 'SHELXS-97 (Sheldrick, 1990)'
_diffrn_ambient_temperature 293(2)
_diffrn_measured_fraction_theta_full 0.950
_diffrn_measured_fraction_theta_max 0.950
_diffrn_measurement_device_type 'IP Rigaku'
_diffrn_measurement_method IP
_diffrn_radiation_monochromator graphite
_diffrn_radiation_source 'rotation anode'
_diffrn_radiation_type MoK\a
_diffrn_radiation_wavelength 0.71073
_diffrn_reflns_av_R_equivalents 0.0678
_diffrn_reflns_av_sigmaI/netI 0.0976
_diffrn_reflns_limit_h_max 15
_diffrn_reflns_limit_h_min 0
_diffrn_reflns_limit_k_max 25
_diffrn_reflns_limit_k_min 0
_diffrn_reflns_limit_l_max 26
_diffrn_reflns_limit_l_min 0
_diffrn_reflns_number 6530
_diffrn_reflns_theta_full 25.49
_diffrn_reflns_theta_max 25.49
_diffrn_reflns_theta_min 1.85
_exptl_absorpt_coefficient_mu 1.599
_exptl_absorpt_correction_T_max 1.539
_exptl_absorpt_correction_T_min 0.738
_exptl_absorpt_correction_type abscor
_exptl_crystal_colour blue
_exptl_crystal_density_diffrn 1.259
_exptl_crystal_density_method 'not measured'
_exptl_crystal_description plate
_exptl_crystal_F_000 2340
_exptl_crystal_size_max 0.44
_exptl_crystal_size_mid 0.22
_exptl_crystal_size_min 0.19
_refine_diff_density_max 0.663
_refine_diff_density_min -0.643
_refine_diff_density_rms 0.086
_refine_ls_abs_structure_details 'Flack H D (1983), Acta Cryst. A39, 876-881'
_refine_ls_abs_structure_Flack 0.51(3)
_refine_ls_extinction_coef 0.00000(6)
_refine_ls_extinction_expression Fc^*^=kFc[1+0.001xFc^2^\l^3^/sin(2\q)]^-1/4^
_refine_ls_extinction_method SHELXL
_refine_ls_goodness_of_fit_ref 1.059
_refine_ls_hydrogen_treatment constr
_refine_ls_matrix_type full
_refine_ls_number_parameters 698
_refine_ls_number_reflns 5858
_refine_ls_number_restraints 60
_refine_ls_restrained_S_all 1.058
_refine_ls_R_factor_all 0.0628
_refine_ls_R_factor_gt 0.0574
_refine_ls_shift/su_max 0.756
_refine_ls_shift/su_mean 0.034
_refine_ls_structure_factor_coef Fsqd
_refine_ls_weighting_details 'calc w=1/[\s^2^(Fo^2^)+(0.0495P)^2^+0.0000P] where P=(Fo^2^+2Fc^2^)/3'
_refine_ls_weighting_scheme calc
_refine_ls_wR_factor_gt 0.1477
_refine_ls_wR_factor_ref 0.1523
_reflns_number_gt 5260
_reflns_number_total 5858
_reflns_threshold_expression >2sigma(I)
_cod_data_source_file om990648o.cif
_cod_data_source_block compound_7
_cod_original_sg_symbol_H-M P2(1)2(1)2(1)
_cod_database_code 4077668

loop_
_symmetry_equiv_pos_as_xyz
'x, y, z'
'-x+1/2, -y, z+1/2'
'-x, y+1/2, -z+1/2'
'x+1/2, -y+1/2, -z'

loop_
_atom_site_label
_atom_site_type_symbol
_atom_site_fract_x
_atom_site_fract_y
_atom_site_fract_z
_atom_site_U_iso_or_equiv
_atom_site_adp_type
_atom_site_occupancy
_atom_site_symmetry_multiplicity
_atom_site_calc_flag
_atom_site_refinement_flags
Yb1 Yb 0.490275(15) 0.702217(7) 0.232974(7) 0.06621(5) Uani 1 1 d .
Li1 Li 0.0097(6) 0.4670(3) 0.1608(3) 0.079(2) Uani 1 1 d .
C1 C 0.4954(4) 0.73509(18) 0.33916(15) 0.0779(13) Uani 1 1 d .
C2 C 0.3906(4) 0.71350(17) 0.38675(17) 0.0791(15) Uani 1 1 d .
C3 C 0.3014(4) 0.6733(2) 0.3597(2) 0.0841(15) Uani 1 1 d .
C4 C 0.1912(4) 0.7032(2) 0.3722(2) 0.1060(19) Uani 1 1 d .
H4A H 0.1808 0.7071 0.4153 0.159 Uiso 1 1 calc R
H4B H 0.1372 0.6771 0.3554 0.159 Uiso 1 1 calc R
H4C H 0.1881 0.7436 0.3537 0.159 Uiso 1 1 calc R
C5 C 0.2989(5) 0.60738(18) 0.3896(2) 0.0975(19) Uani 1 1 d .
H5A H 0.2921 0.6117 0.4329 0.146 Uiso 1 1 calc R
H5B H 0.3629 0.5857 0.3804 0.146 Uiso 1 1 calc R
H5C H 0.2401 0.5843 0.3741 0.146 Uiso 1 1 calc R
C6 C 0.5120(4) 0.79689(17) 0.17205(19) 0.0827(13) Uani 1 1 d .
C7 C 0.6200(4) 0.80496(18) 0.12765(17) 0.0778(14) Uani 1 1 d .
C8 C 0.6972(4) 0.7483(2) 0.1258(2) 0.0890(16) Uani 1 1 d .
C9 C 0.8086(4) 0.7728(2) 0.1452(3) 0.127(2) Uani 1 1 d .
H9A H 0.8054 0.7885 0.1860 0.190 Uiso 1 1 calc R
H9B H 0.8299 0.8056 0.1183 0.190 Uiso 1 1 calc R
H9C H 0.8585 0.7393 0.1432 0.190 Uiso 1 1 calc R
C10 C 0.7129(5) 0.7242(2) 0.0599(2) 0.117(2) Uani 1 1 d .
H10A H 0.7329 0.7583 0.0342 0.175 Uiso 1 1 calc R
H10B H 0.6484 0.7064 0.0454 0.175 Uiso 1 1 calc R
H10C H 0.7671 0.6931 0.0595 0.175 Uiso 1 1 calc R
C11 C 0.3136(3) 0.66713(16) 0.29073(18) 0.0633(11) Uani 1 1 d .
C12 C 0.3667(3) 0.61590(16) 0.26051(18) 0.0710(12) Uani 1 1 d .
H12 H 0.4011 0.5841 0.2812 0.085 Uiso 1 1 calc R
C13 C 0.3608(4) 0.61923(16) 0.19888(17) 0.0757(14) Uani 1 1 d .
H13 H 0.3926 0.5923 0.1714 0.091 Uiso 1 1 calc R
C14 C 0.2540(4) 0.68951(19) 0.12963(19) 0.0849(15) Uani 1 1 d .
H14 H 0.2755 0.6709 0.0935 0.102 Uiso 1 1 calc R
C15 C 0.1803(5) 0.7345(2) 0.1286(2) 0.108(2) Uani 1 1 d .
H15 H 0.1501 0.7464 0.0919 0.130 Uiso 1 1 calc R
C16 C 0.1483(4) 0.7643(2) 0.1841(2) 0.0974(18) Uani 1 1 d .
H16 H 0.0942 0.7935 0.1835 0.117 Uiso 1 1 calc R
C17 C 0.1966(4) 0.7500(2) 0.2376(2) 0.0872(15) Uani 1 1 d .
H17 H 0.1821 0.7731 0.2724 0.105 Uiso 1 1 calc R
C18 C 0.2689(3) 0.69989(16) 0.24019(17) 0.0711(12) Uani 1 1 d .
C19 C 0.2982(4) 0.67062(18) 0.18465(17) 0.0717(13) Uani 1 1 d .
C21 C 0.6675(3) 0.69717(18) 0.17072(19) 0.0753(12) Uani 1 1 d .
C22 C 0.6928(4) 0.6977(2) 0.2330(2) 0.0909(15) Uani 1 1 d .
H22 H 0.7271 0.7302 0.2527 0.109 Uiso 1 1 calc R
C23 C 0.6591(4) 0.64202(17) 0.2616(2) 0.0905(16) Uani 1 1 d .
H23 H 0.6620 0.6331 0.3030 0.109 Uiso 1 1 calc R
C24 C 0.5851(5) 0.53986(18) 0.2176(2) 0.0934(17) Uani 1 1 d .
H24 H 0.5850 0.5173 0.2537 0.112 Uiso 1 1 calc R
C25 C 0.5518(5) 0.5144(2) 0.1654(2) 0.105(2) Uani 1 1 d .
H25 H 0.5252 0.4740 0.1664 0.126 Uiso 1 1 calc R
C26 C 0.5548(6) 0.5453(2) 0.1098(2) 0.134(3) Uani 1 1 d .
H26 H 0.5375 0.5234 0.0747 0.160 Uiso 1 1 calc R
C27 C 0.5817(5) 0.6050(2) 0.1050(2) 0.0968(18) Uani 1 1 d .
H27 H 0.5769 0.6257 0.0680 0.116 Uiso 1 1 calc R
C28 C 0.6189(4) 0.63696(19) 0.1595(2) 0.0848(15) Uani 1 1 d .
C29 C 0.6208(4) 0.6031(2) 0.21569(16) 0.0752(13) Uani 1 1 d .
C31 C -0.0838(6) 0.5994(3) 0.1216(3) 0.249(5) Uani 1 1 d D
H31A H -0.0847 0.5803 0.0821 0.374 Uiso 1 1 calc R
H31B H -0.0570 0.6410 0.1182 0.374 Uiso 1 1 calc R
H31C H -0.1539 0.6005 0.1377 0.374 Uiso 1 1 calc R
O1 O -0.0199(4) 0.56519(14) 0.16002(14) 0.1312(16) Uani 1 1 d D
C32 C -0.0095(4) 0.5934(2) 0.2154(2) 0.153(3) Uani 1 1 d D
H32A H -0.0746 0.5896 0.2381 0.184 Uiso 1 1 calc R
H32B H 0.0056 0.6373 0.2100 0.184 Uiso 1 1 calc R
C33 C 0.0811(5) 0.56185(18) 0.2506(3) 0.172(4) Uani 1 1 d D
H33A H 0.1481 0.5765 0.2351 0.206 Uiso 1 1 calc R
H33B H 0.0767 0.5729 0.2933 0.206 Uiso 1 1 calc R
O2 O 0.0749(3) 0.49572(15) 0.24409(15) 0.1326(17) Uani 1 1 d D
C34 C 0.1528(5) 0.4630(3) 0.2759(4) 0.226(5) Uani 0.750(10) 1 d PD
H34A H 0.2175 0.4860 0.2747 0.338 Uiso 0.750(10) 1 calc PR
H34B H 0.1632 0.4230 0.2573 0.338 Uiso 0.750(10) 1 calc PR
H34C H 0.1312 0.4574 0.3173 0.338 Uiso 0.750(10) 1 calc PR
C34' C 0.1127(11) 0.4576(4) 0.2900(4) 0.114(7) Uani 0.250(10) 1 d PD
H34D H 0.0605 0.4270 0.3001 0.171 Uiso 0.250(10) 1 calc PR
H34E H 0.1282 0.4823 0.3252 0.171 Uiso 0.250(10) 1 calc PR
H34F H 0.1755 0.4371 0.2764 0.171 Uiso 0.250(10) 1 calc PR
C41 C 0.1942(6) 0.5314(2) 0.0830(3) 0.180(4) Uani 1 1 d D
H41A H 0.1380 0.5595 0.0731 0.269 Uiso 1 1 calc R
H41B H 0.2327 0.5214 0.0467 0.269 Uiso 1 1 calc R
H41C H 0.2405 0.5508 0.1118 0.269 Uiso 1 1 calc R
O3 O 0.1536(3) 0.47826(15) 0.10738(18) 0.1270(16) Uani 1 1 d D
C42 C 0.2262(5) 0.4346(2) 0.1180(4) 0.230(5) Uani 1 1 d D
H42A H 0.2663 0.4459 0.1538 0.275 Uiso 1 1 calc R
H42B H 0.2744 0.4327 0.0839 0.275 Uiso 1 1 calc R
C43 C 0.1765(5) 0.3698(2) 0.1277(3) 0.188(4) Uani 1 1 d D
H43A H 0.1575 0.3521 0.0887 0.226 Uiso 1 1 calc R
H43B H 0.2275 0.3424 0.1467 0.226 Uiso 1 1 calc R
O4 O 0.0857(3) 0.37408(16) 0.1650(2) 0.1369(17) Uani 1 1 d D
C44 C 0.0407(6) 0.3162(2) 0.1747(4) 0.199(5) Uani 1 1 d D
H44A H -0.0195 0.3206 0.2007 0.299 Uiso 1 1 calc R
H44B H 0.0911 0.2892 0.1936 0.299 Uiso 1 1 calc R
H44C H 0.0192 0.2987 0.1365 0.299 Uiso 1 1 calc R
C51 C -0.1537(7) 0.4418(4) 0.2642(2) 0.223(5) Uani 1 1 d D
H51A H -0.0910 0.4376 0.2882 0.334 Uiso 1 1 calc R
H51B H -0.2041 0.4111 0.2767 0.334 Uiso 1 1 calc R
H51C H -0.1828 0.4826 0.2699 0.334 Uiso 1 1 calc R
O5 O -0.1298(3) 0.4333(2) 0.20416(18) 0.161(2) Uani 1 1 d D
C52 C -0.2131(5) 0.4354(5) 0.1668(2) 0.263(6) Uani 1 1 d D
H52A H -0.2477 0.4754 0.1714 0.316 Uiso 1 1 calc R
H52B H -0.2628 0.4033 0.1787 0.316 Uiso 1 1 calc R
C53 C -0.1841(4) 0.4260(3) 0.0994(2) 0.190(4) Uani 1 1 d D
H53A H -0.1814 0.3817 0.0905 0.228 Uiso 1 1 calc R
H53B H -0.2382 0.4444 0.0740 0.228 Uiso 1 1 calc R
O6 O -0.0868(3) 0.45304(18) 0.08524(14) 0.1293(17) Uani 1 1 d D
C54 C -0.0758(14) 0.4748(7) 0.0257(3) 0.397(11) Uani 0.422(9) 1 d PD
H54A H -0.0079 0.4938 0.0210 0.595 Uiso 0.422(9) 1 calc PR
H54B H -0.1296 0.5050 0.0174 0.595 Uiso 0.422(9) 1 calc PR
H54C H -0.0823 0.4406 -0.0021 0.595 Uiso 0.422(9) 1 calc PR
C54' C -0.0562(8) 0.4472(4) 0.0244(2) 0.123(5) Uani 0.578(9) 1 d PD
H54D H 0.0107 0.4670 0.0185 0.185 Uiso 0.578(9) 1 calc PR
H54E H -0.1077 0.4666 -0.0013 0.185 Uiso 0.578(9) 1 calc PR
H54F H -0.0506 0.4038 0.0141 0.185 Uiso 0.578(9) 1 calc PR
C61 C 0.6001(5) 0.4787(3) -0.0721(2) 0.187(4) Uani 1 1 d D
C62 C 0.6406(5) 0.5384(2) -0.0729(2) 0.194(3) Uani 1 1 d D
H62 H 0.7115 0.5457 -0.0804 0.232 Uiso 1 1 calc R
C63 C 0.5713(5) 0.5870(4) -0.0618(3) 0.268(7) Uani 1 1 d D
H63 H 0.5953 0.6279 -0.0617 0.322 Uiso 1 1 calc R
C64 C 0.4666(6) 0.5744(3) -0.0511(3) 0.213(5) Uani 1 1 d D
H64 H 0.4189 0.6066 -0.0448 0.256 Uiso 1 1 calc R
C65 C 0.4339(8) 0.5128(3) -0.0499(3) 0.239(6) Uani 1 1 d D
H65 H 0.3634 0.5052 -0.0415 0.286 Uiso 1 1 calc R
C66 C 0.4971(5) 0.4626(3) -0.0601(3) 0.179(4) Uani 1 1 d D
H66 H 0.4732 0.4216 -0.0591 0.215 Uiso 1 1 calc R
C67 C 0.6647(8) 0.4222(4) -0.0825(5) 0.306(8) Uani 1 1 d D
H67A H 0.6213 0.3858 -0.0789 0.459 Uiso 1 1 calc R
H67B H 0.7201 0.4205 -0.0529 0.459 Uiso 1 1 calc R
H67C H 0.6946 0.4238 -0.1226 0.459 Uiso 1 1 calc R
B3 B 0.4998(6) 0.7938(2) 0.0942(3) 0.105(2) Uani 1 1 d .
H3 H 0.4785 0.7506 0.0702 0.126 Uiso 1 1 calc R
B4 B 0.4034(5) 0.8372(2) 0.1391(3) 0.0887(19) Uani 1 1 d .
H4 H 0.3204 0.8241 0.1451 0.106 Uiso 1 1 calc R
B5 B 0.4834(5) 0.8703(2) 0.1983(2) 0.0845(16) Uani 1 1 d .
H5 H 0.4508 0.8784 0.2439 0.101 Uiso 1 1 calc R
B6 B 0.6105(5) 0.8466(2) 0.1908(2) 0.0848(18) Uani 1 1 d .
H6A H 0.6614 0.8377 0.2303 0.102 Uiso 1 1 calc R
B7 B 0.4533(6) 0.8669(2) 0.0690(3) 0.0896(19) Uani 1 1 d .
H7 H 0.4016 0.8718 0.0292 0.108 Uiso 1 1 calc R
B8 B 0.5923(8) 0.8456(3) 0.0628(2) 0.115(3) Uani 1 1 d .
H8 H 0.6308 0.8371 0.0188 0.138 Uiso 1 1 calc R
B9 B 0.6583(6) 0.8799(2) 0.1232(3) 0.091(2) Uani 1 1 d .
H9 H 0.7407 0.8946 0.1182 0.109 Uiso 1 1 calc R
B10 B 0.5696(5) 0.9232(2) 0.1694(3) 0.0879(19) Uani 1 1 d .
H10 H 0.5922 0.9652 0.1948 0.105 Uiso 1 1 calc R
B11 B 0.4444(6) 0.9148(2) 0.1342(2) 0.092(2) Uani 1 1 d .
H11 H 0.3855 0.9523 0.1362 0.111 Uiso 1 1 calc R
B12 B 0.5571(7) 0.9227(3) 0.0872(3) 0.123(3) Uani 1 1 d .
H12A H 0.5721 0.9642 0.0592 0.148 Uiso 1 1 calc R
B13 B 0.4018(6) 0.7890(2) 0.36142(19) 0.0829(19) Uani 1 1 d .
H13A H 0.3475 0.8086 0.3276 0.099 Uiso 1 1 calc R
B14 B 0.5342(5) 0.8106(2) 0.3641(2) 0.0764(16) Uani 1 1 d .
H14A H 0.5665 0.8467 0.3341 0.092 Uiso 1 1 calc R
B15 B 0.6079(5) 0.7391(2) 0.3831(3) 0.0859(19) Uani 1 1 d .
H15A H 0.6863 0.7272 0.3653 0.103 Uiso 1 1 calc R
B16 B 0.5111(5) 0.6840(2) 0.3969(2) 0.0830(16) Uani 1 1 d .
H16A H 0.5278 0.6348 0.3870 0.100 Uiso 1 1 calc R
B17 B 0.3603(6) 0.7742(2) 0.4395(2) 0.089(2) Uani 1 1 d .
H17A H 0.2819 0.7856 0.4574 0.107 Uiso 1 1 calc R
B18 B 0.4548(5) 0.8308(3) 0.4239(2) 0.0884(19) Uani 1 1 d .
H18 H 0.4340 0.8799 0.4318 0.106 Uiso 1 1 calc R
B19 B 0.4791(6) 0.7792(3) 0.4834(2) 0.101(2) Uani 1 1 d .
H19 H 0.4770 0.7937 0.5314 0.121 Uiso 1 1 calc R
B20 B 0.5805(6) 0.8015(2) 0.4388(2) 0.0901(19) Uani 1 1 d .
H20 H 0.6442 0.8309 0.4568 0.108 Uiso 1 1 calc R
B21 B 0.4321(6) 0.7048(2) 0.4597(2) 0.089(2) Uani 1 1 d .
H21 H 0.3980 0.6703 0.4910 0.107 Uiso 1 1 calc R
B22 B 0.5668(6) 0.7240(3) 0.4594(3) 0.098(2) Uani 1 1 d .
H22A H 0.6214 0.7018 0.4916 0.118 Uiso 1 1 calc R

loop_
_atom_site_aniso_label
_atom_site_aniso_U_11
_atom_site_aniso_U_22
_atom_site_aniso_U_33
_atom_site_aniso_U_23
_atom_site_aniso_U_13
_atom_site_aniso_U_12
Yb1 0.07201(9) 0.06963(8) 0.05700(8) 0.00101(7) -0.00022(11) 0.00029(9)
Li1 0.054(4) 0.092(4) 0.089(4) -0.013(4) -0.006(4) -0.008(4)
C1 0.091(3) 0.095(2) 0.0482(16) 0.0136(18) -0.017(3) -0.019(3)
C2 0.101(3) 0.078(2) 0.0582(19) 0.0063(19) -0.010(3) 0.014(2)
C3 0.087(3) 0.096(2) 0.069(2) 0.006(2) -0.007(3) -0.016(3)
C4 0.070(3) 0.175(5) 0.074(2) -0.001(4) 0.005(3) -0.004(4)
C5 0.112(4) 0.087(3) 0.093(3) 0.009(3) 0.001(4) -0.010(3)
C6 0.086(3) 0.087(2) 0.075(2) 0.016(2) 0.013(3) -0.017(3)
C7 0.096(3) 0.080(2) 0.0572(18) 0.006(2) 0.013(2) -0.003(3)
C8 0.066(3) 0.100(3) 0.101(3) -0.019(3) 0.028(3) -0.014(3)
C9 0.087(4) 0.113(3) 0.180(5) 0.047(4) 0.034(4) 0.005(3)
C10 0.160(5) 0.092(3) 0.098(3) 0.003(3) 0.045(4) 0.034(3)
C11 0.0497(18) 0.0700(19) 0.070(2) -0.0011(19) -0.021(2) -0.0103(18)
C12 0.075(2) 0.0638(18) 0.074(2) -0.0146(19) 0.001(3) -0.0064(19)
C13 0.112(4) 0.0605(18) 0.0543(18) -0.0117(18) -0.011(3) 0.004(2)
C14 0.097(3) 0.097(3) 0.062(2) 0.000(2) -0.019(3) -0.030(3)
C15 0.129(5) 0.110(3) 0.085(3) 0.027(3) -0.037(4) -0.001(4)
C16 0.066(3) 0.101(3) 0.125(4) -0.002(3) -0.017(3) -0.001(3)
C17 0.084(3) 0.111(3) 0.067(2) -0.007(2) -0.001(3) 0.026(3)
C18 0.078(2) 0.071(2) 0.064(2) -0.015(2) -0.002(2) -0.020(2)
C19 0.081(3) 0.0724(19) 0.061(2) 0.0136(19) -0.024(2) -0.008(2)
C21 0.070(2) 0.082(2) 0.075(2) 0.003(2) 0.019(2) -0.019(2)
C22 0.065(2) 0.129(3) 0.078(3) -0.011(3) -0.017(3) 0.004(3)
C23 0.089(3) 0.087(2) 0.096(3) -0.004(3) 0.002(4) 0.024(2)
C24 0.117(4) 0.063(2) 0.100(3) -0.002(2) 0.020(4) 0.000(3)
C25 0.141(5) 0.074(2) 0.101(3) -0.007(3) 0.012(4) 0.017(3)
C26 0.191(7) 0.111(3) 0.099(3) -0.046(3) -0.018(5) 0.020(4)
C27 0.110(4) 0.094(3) 0.086(3) 0.010(3) 0.025(3) 0.015(3)
C28 0.090(3) 0.088(2) 0.077(2) -0.028(2) -0.014(3) 0.027(2)
C29 0.075(3) 0.104(3) 0.0458(18) 0.015(2) 0.008(2) 0.010(3)
C31 0.357(13) 0.138(5) 0.252(9) 0.005(7) -0.157(10) 0.024(8)
O1 0.160(4) 0.1028(19) 0.130(3) -0.008(2) -0.033(3) 0.040(3)
C32 0.172(7) 0.128(4) 0.160(5) -0.025(4) -0.007(7) 0.034(5)
C33 0.167(7) 0.178(6) 0.170(6) -0.044(5) 0.002(7) -0.040(6)
O2 0.134(3) 0.172(3) 0.091(2) 0.007(2) -0.019(3) -0.028(3)
C34 0.180(8) 0.293(10) 0.204(9) -0.018(10) -0.086(9) 0.121(8)
C34' 0.100(12) 0.227(19) 0.015(5) 0.008(10) 0.000(8) 0.087(13)
C41 0.244(9) 0.168(5) 0.127(5) 0.006(5) 0.026(7) -0.092(6)
O3 0.128(4) 0.120(2) 0.133(3) 0.016(2) 0.022(3) -0.007(3)
C42 0.149(7) 0.186(6) 0.354(12) 0.096(8) 0.092(9) 0.037(6)
C43 0.236(9) 0.113(4) 0.216(7) -0.016(5) 0.101(7) 0.018(6)
O4 0.110(3) 0.153(3) 0.147(3) -0.015(3) 0.036(3) 0.003(3)
C44 0.218(10) 0.109(4) 0.270(10) 0.018(6) 0.020(10) 0.018(6)
C51 0.265(10) 0.298(10) 0.105(4) 0.039(6) 0.097(5) 0.028(9)
O5 0.128(3) 0.176(3) 0.178(4) -0.001(4) 0.048(4) -0.023(3)
C52 0.110(6) 0.331(11) 0.348(15) -0.036(13) -0.022(10) -0.070(7)
C53 0.110(5) 0.202(6) 0.259(9) -0.086(6) -0.013(7) -0.043(5)
O6 0.125(4) 0.157(3) 0.106(2) -0.006(3) -0.009(3) -0.011(3)
C54 0.46(2) 0.45(2) 0.287(17) 0.220(17) -0.270(16) -0.357(16)
C54' 0.219(13) 0.090(5) 0.062(4) -0.003(4) 0.040(7) 0.012(7)
C61 0.189(9) 0.282(9) 0.091(4) -0.001(6) -0.018(6) -0.022(10)
C62 0.204(6) 0.247(6) 0.130(5) 0.004(6) -0.022(6) -0.153(5)
C63 0.409(19) 0.303(10) 0.092(4) 0.011(6) 0.002(9) -0.053(15)
C64 0.309(13) 0.245(8) 0.086(4) -0.002(5) -0.055(7) 0.036(10)
C65 0.363(16) 0.218(8) 0.135(6) 0.016(6) -0.029(10) 0.031(11)
C66 0.153(8) 0.269(8) 0.117(4) 0.022(6) -0.012(7) 0.026(8)
C67 0.286(16) 0.413(14) 0.218(10) -0.007(13) -0.041(13) 0.099(14)
B3 0.157(6) 0.079(3) 0.078(3) 0.000(2) 0.007(5) -0.040(4)
B4 0.078(3) 0.059(2) 0.129(4) 0.000(3) -0.016(4) -0.001(3)
B5 0.116(4) 0.071(2) 0.067(2) 0.014(2) 0.035(3) 0.027(3)
B6 0.085(4) 0.102(3) 0.067(3) 0.015(3) 0.010(3) 0.011(3)
B7 0.094(4) 0.092(3) 0.083(3) 0.019(3) -0.001(4) 0.003(3)
B8 0.201(9) 0.094(4) 0.050(2) 0.006(3) 0.011(5) 0.013(5)
B9 0.098(4) 0.069(3) 0.105(4) 0.005(3) 0.011(4) 0.012(3)
B10 0.096(4) 0.081(3) 0.086(3) -0.015(3) -0.001(4) 0.002(3)
B11 0.125(5) 0.084(3) 0.069(3) -0.001(3) -0.010(4) 0.024(3)
B12 0.150(7) 0.128(4) 0.091(4) 0.029(4) 0.019(5) 0.007(6)
B13 0.126(5) 0.082(3) 0.0405(17) 0.009(2) -0.005(3) -0.010(3)
B14 0.085(4) 0.062(2) 0.082(3) 0.001(2) -0.002(3) 0.008(2)
B15 0.076(4) 0.095(3) 0.086(3) -0.011(3) -0.007(3) 0.008(3)
B16 0.090(4) 0.090(3) 0.068(2) 0.015(2) -0.027(3) 0.013(3)
B17 0.125(5) 0.085(3) 0.058(2) -0.010(3) 0.001(4) 0.001(4)
B18 0.097(4) 0.090(3) 0.079(3) -0.008(3) -0.015(4) 0.010(3)
B19 0.131(6) 0.111(4) 0.061(2) -0.005(3) 0.010(4) -0.021(4)
B20 0.129(5) 0.085(3) 0.056(2) 0.001(2) -0.016(3) -0.031(4)
B21 0.136(5) 0.078(3) 0.054(2) 0.005(2) -0.007(3) -0.017(4)
B22 0.118(5) 0.101(4) 0.076(3) 0.007(3) -0.017(4) 0.014(4)

loop_
_atom_type_symbol
_atom_type_description
_atom_type_scat_dispersion_real
_atom_type_scat_dispersion_imag
_atom_type_scat_source
C C 0.0033 0.0016 'International Tables Vol C Tables 4.2.6.8 and 6.1.1.4'
H H 0.0000 0.0000 'International Tables Vol C Tables 4.2.6.8 and 6.1.1.4'
Li Li -0.0003 0.0001 'International Tables Vol C Tables 4.2.6.8 and 6.1.1.4'
B B 0.0013 0.0007 'International Tables Vol C Tables 4.2.6.8 and 6.1.1.4'
O O 0.0106 0.0060 'International Tables Vol C Tables 4.2.6.8 and 6.1.1.4'
Yb Yb -0.3850 5.5486 'International Tables Vol C Tables 4.2.6.8 and 6.1.1.4'

loop_
_geom_angle_atom_site_label_1
_geom_angle_atom_site_label_2
_geom_angle_atom_site_label_3
_geom_angle
C1 Yb1 C6 106.32(13)
C1 Yb1 C12 89.94(14)
C6 Yb1 C12 144.79(15)
C1 Yb1 C13 120.19(14)
C6 Yb1 C13 119.57(14)
C12 Yb1 C13 31.29(12)
C1 Yb1 C22 89.11(16)
C6 Yb1 C22 85.33(15)
C12 Yb1 C22 126.80(14)
C13 Yb1 C22 128.40(15)
C1 Yb1 C23 83.62(16)
C6 Yb1 C23 117.04(15)
C12 Yb1 C23 95.29(14)
C13 Yb1 C23 105.06(14)
C22 Yb1 C23 31.87(14)
C1 Yb1 C21 119.07(15)
C6 Yb1 C21 69.74(14)
C12 Yb1 C21 129.12(12)
C13 Yb1 C21 111.79(13)
C22 Yb1 C21 31.27(14)
C23 Yb1 C21 52.90(14)
C1 Yb1 C11 69.55(14)
C6 Yb1 C11 125.83(14)
C12 Yb1 C11 32.22(12)
C13 Yb1 C11 53.24(12)
C22 Yb1 C11 145.51(13)
C23 Yb1 C11 116.02(13)
C21 Yb1 C11 161.29(11)
C1 Yb1 C28 135.15(16)
C6 Yb1 C28 91.97(14)
C12 Yb1 C28 98.13(13)
C13 Yb1 C28 81.43(15)
C22 Yb1 C28 51.21(15)
C23 Yb1 C28 51.83(15)
C21 Yb1 C28 31.63(13)
C11 Yb1 C28 130.20(12)
C1 Yb1 C29 110.07(13)
C6 Yb1 C29 120.16(14)
C12 Yb1 C29 80.68(13)
C13 Yb1 C29 78.79(14)
C22 Yb1 C29 50.35(14)
C23 Yb1 C29 30.42(13)
C21 Yb1 C29 51.36(12)
C11 Yb1 C29 110.86(12)
C28 Yb1 C29 30.71(12)
C1 Yb1 C19 117.72(15)
C6 Yb1 C19 95.35(14)
C12 Yb1 C19 49.72(12)
C13 Yb1 C19 30.30(13)
C22 Yb1 C19 151.46(13)
C23 Yb1 C19 135.17(12)
C21 Yb1 C19 123.21(12)
C11 Yb1 C19 51.06(12)
C28 Yb1 C19 100.30(14)
C29 Yb1 C19 107.12(13)
C1 Yb1 C18 88.72(15)
C6 Yb1 C18 99.10(14)
C12 Yb1 C18 49.22(12)
C13 Yb1 C18 50.00(13)
C22 Yb1 C18 175.46(13)
C23 Yb1 C18 143.78(12)
C21 Yb1 C18 151.74(12)
C11 Yb1 C18 30.05(11)
C28 Yb1 C18 129.11(13)
C29 Yb1 C18 127.01(12)
C19 Yb1 C18 29.60(11)
O6 Li1 O2 165.3(4)
O6 Li1 O5 79.6(3)
O2 Li1 O5 92.1(3)
O6 Li1 O1 91.8(3)
O2 Li1 O1 77.7(3)
O5 Li1 O1 101.0(4)
O6 Li1 O3 94.6(3)
O2 Li1 O3 96.1(3)
O5 Li1 O3 165.9(4)
O1 Li1 O3 92.0(3)
O6 Li1 O4 99.2(3)
O2 Li1 O4 93.2(3)
O5 Li1 O4 92.2(3)
O1 Li1 O4 164.2(4)
O3 Li1 O4 76.0(3)
B16 C1 B13 107.6(3)
B16 C1 B15 60.9(3)
B13 C1 B15 112.2(3)
B16 C1 C2 58.0(3)
B13 C1 C2 59.1(3)
B15 C1 C2 107.9(3)
B16 C1 B14 109.0(3)
B13 C1 B14 59.6(3)
B15 C1 B14 63.5(3)
C2 C1 B14 105.4(3)
B16 C1 Yb1 122.3(3)
B13 C1 Yb1 116.5(3)
B15 C1 Yb1 124.8(3)
C2 C1 Yb1 118.3(3)
B14 C1 Yb1 124.4(3)
C3 C2 B16 120.8(4)
C3 C2 B21 122.0(4)
B16 C2 B21 63.2(3)
C3 C2 B13 117.5(4)
B16 C2 B13 108.9(4)
B21 C2 B13 112.6(3)
C3 C2 C1 118.3(3)
B16 C2 C1 59.0(3)
B21 C2 C1 110.9(4)
B13 C2 C1 59.7(3)
C3 C2 B17 119.9(4)
B16 C2 B17 112.8(4)
B21 C2 B17 62.2(3)
B13 C2 B17 62.7(3)
C1 C2 B17 111.0(3)
C11 C3 C5 110.0(3)
C11 C3 C4 107.5(4)
C5 C3 C4 106.2(4)
C11 C3 C2 110.8(4)
C5 C3 C2 111.0(4)
C4 C3 C2 111.1(4)
B6 C6 C7 58.5(3)
B6 C6 B3 109.5(4)
C7 C6 B3 60.2(3)
B6 C6 B5 59.8(3)
C7 C6 B5 105.8(3)
B3 C6 B5 110.6(3)
B6 C6 B4 111.5(3)
C7 C6 B4 110.1(3)
B3 C6 B4 62.9(3)
B5 C6 B4 61.8(3)
B6 C6 Yb1 118.1(3)
C7 C6 Yb1 119.5(2)
B3 C6 Yb1 120.1(2)
B5 C6 Yb1 123.6(3)
B4 C6 Yb1 122.5(3)
C8 C7 B6 119.1(4)
C8 C7 B9 124.1(4)
B6 C7 B9 63.6(3)
C8 C7 C6 116.3(3)
B6 C7 C6 60.8(3)
B9 C7 C6 111.4(3)
C8 C7 B8 120.4(4)
B6 C7 B8 114.2(3)
B9 C7 B8 61.5(3)
C6 C7 B8 111.6(4)
C8 C7 B3 116.1(3)
B6 C7 B3 111.8(4)
B9 C7 B3 111.5(4)
C6 C7 B3 60.7(3)
B8 C7 B3 61.9(4)
C21 C8 C10 113.5(4)
C21 C8 C7 112.8(4)
C10 C8 C7 111.3(4)
C21 C8 C9 106.8(4)
C10 C8 C9 104.4(4)
C7 C8 C9 107.3(4)
C18 C11 C12 101.6(3)
C18 C11 C3 133.4(4)
C12 C11 C3 124.5(3)
C18 C11 Yb1 80.0(2)
C12 C11 Yb1 66.9(2)
C3 C11 Yb1 121.9(3)
C13 C12 C11 113.1(4)
C13 C12 Yb1 75.8(3)
C11 C12 Yb1 80.9(2)
C12 C13 C19 107.2(4)
C12 C13 Yb1 72.9(2)
C19 C13 Yb1 83.2(2)
C15 C14 C19 120.2(4)
C14 C15 C16 120.1(5)
C17 C16 C15 120.4(5)
C16 C17 C18 119.9(4)
C19 C18 C17 118.1(4)
C19 C18 C11 110.2(3)
C17 C18 C11 131.4(4)
C19 C18 Yb1 72.4(3)
C17 C18 Yb1 129.2(3)
C11 C18 Yb1 69.9(2)
C13 C19 C14 130.8(4)
C13 C19 C18 107.8(3)
C14 C19 C18 120.8(4)
C13 C19 Yb1 66.5(3)
C14 C19 Yb1 128.5(3)
C18 C19 Yb1 78.0(3)
C22 C21 C28 105.6(4)
C22 C21 C8 124.7(4)
C28 C21 C8 129.4(4)
C22 C21 Yb1 71.9(3)
C28 C21 Yb1 76.2(3)
C8 C21 Yb1 121.2(3)
C21 C22 C23 111.0(4)
C21 C22 Yb1 76.8(3)
C23 C22 Yb1 74.3(3)
C29 C23 C22 106.7(4)
C29 C23 Yb1 80.4(3)
C22 C23 Yb1 73.8(3)
C25 C24 C29 117.5(4)
C24 C25 C26 123.3(5)
C27 C26 C25 122.4(5)
C26 C27 C28 118.1(4)
C29 C28 C27 118.4(4)
C29 C28 C21 107.2(4)
C27 C28 C21 134.1(4)
C29 C28 Yb1 75.9(3)
C27 C28 Yb1 122.8(4)
C21 C28 Yb1 72.2(2)
C23 C29 C24 130.9(4)
C23 C29 C28 109.0(4)
C24 C29 C28 120.0(4)
C23 C29 Yb1 69.2(3)
C24 C29 Yb1 122.9(3)
C28 C29 Yb1 73.4(3)
C32 O1 C31 111.5(4)
C32 O1 Li1 114.3(3)
C31 O1 Li1 129.1(4)
O1 C32 C33 109.0(4)
O2 C33 C32 110.1(4)
C34' O2 C34 25.2(7)
C34' O2 C33 119.6(5)
C34 O2 C33 114.1(5)
C34' O2 Li1 126.8(5)
C34 O2 Li1 124.5(4)
C33 O2 Li1 113.6(4)
C42 O3 C41 113.3(5)
C42 O3 Li1 113.9(4)
C41 O3 Li1 128.4(4)
O3 C42 C43 112.0(5)
O4 C43 C42 110.9(4)
C44 O4 C43 111.6(4)
C44 O4 Li1 129.3(4)
C43 O4 Li1 112.8(3)
C52 O5 C51 114.4(6)
C52 O5 Li1 111.7(4)
C51 O5 Li1 124.7(5)
O5 C52 C53 113.4(5)
O6 C53 C52 111.7(5)
C54 O6 C54' 26.6(7)
C54 O6 C53 115.8(8)
C54' O6 C53 114.8(5)
C54 O6 Li1 129.7(7)
C54' O6 Li1 127.7(5)
C53 O6 Li1 113.7(4)
C62 C61 C66 126.1(6)
C62 C61 C67 123.4(6)
C66 C61 C67 110.5(6)
C61 C62 C63 117.3(6)
C64 C63 C62 119.7(7)
C63 C64 C65 118.7(7)
C66 C65 C64 125.1(8)
C65 C66 C61 113.1(7)
C7 B3 C6 59.1(3)
C7 B3 B8 58.9(4)
C6 B3 B8 107.8(4)
C7 B3 B7 108.0(4)
C6 B3 B7 108.0(4)
B8 B3 B7 62.5(4)
C7 B3 B4 107.1(4)
C6 B3 B4 60.2(3)
B8 B3 B4 109.7(4)
B7 B3 B4 59.5(3)
B11 B4 B7 60.0(3)
B11 B4 C6 104.8(4)
B7 B4 C6 104.4(4)
B11 B4 B5 60.0(3)
B7 B4 B5 106.5(4)
C6 B4 B5 57.2(3)
B11 B4 B3 104.6(4)
B7 B4 B3 58.5(3)
C6 B4 B3 56.9(3)
B5 B4 B3 102.3(4)
B10 B5 B6 63.4(4)
B10 B5 C6 110.5(4)
B6 B5 C6 59.5(3)
B10 B5 B11 61.6(3)
B6 B5 B11 110.5(4)
C6 B5 B11 106.6(3)
B10 B5 B4 111.0(4)
B6 B5 B4 110.4(4)
C6 B5 B4 60.9(3)
B11 B5 B4 58.6(3)
C7 B6 C6 60.7(3)
C7 B6 B5 108.1(4)
C6 B6 B5 60.7(3)
C7 B6 B9 59.0(3)
C6 B6 B9 107.7(4)
B5 B6 B9 106.7(4)
C7 B6 B10 107.2(4)
C6 B6 B10 107.5(4)
B5 B6 B10 58.3(3)
B9 B6 B10 60.2(3)
B3 B7 B11 106.5(4)
B3 B7 B4 62.0(3)
B11 B7 B4 59.0(3)
B3 B7 B12 105.8(5)
B11 B7 B12 59.2(4)
B4 B7 B12 107.5(4)
B3 B7 B8 58.6(4)
B11 B7 B8 105.5(5)
B4 B7 B8 108.6(4)
B12 B7 B8 58.8(4)
C7 B8 B9 58.5(3)
C7 B8 B3 59.1(3)
B9 B8 B3 106.9(4)
C7 B8 B12 105.8(4)
B9 B8 B12 60.1(4)
B3 B8 B12 107.4(5)
C7 B8 B7 105.3(5)
B9 B8 B7 107.7(4)
B3 B8 B7 58.9(4)
B12 B8 B7 60.5(4)
C7 B9 B8 60.0(3)
C7 B9 B6 57.5(3)
B8 B9 B6 108.0(4)
C7 B9 B10 106.4(4)
B8 B9 B10 110.7(5)
B6 B9 B10 60.7(3)
C7 B9 B12 108.2(5)
B8 B9 B12 61.6(4)
B6 B9 B12 109.9(5)
B10 B9 B12 61.6(4)
B5 B10 B11 61.3(3)
B5 B10 B9 105.8(4)
B11 B10 B9 105.4(4)
B5 B10 B6 58.3(3)
B11 B10 B6 106.4(4)
B9 B10 B6 59.1(3)
B5 B10 B12 108.2(5)
B11 B10 B12 59.1(4)
B9 B10 B12 58.8(4)
B6 B10 B12 106.4(4)
B4 B11 B12 111.5(4)
B4 B11 B7 61.0(3)
B12 B11 B7 62.0(4)
B4 B11 B10 109.6(4)
B12 B11 B10 61.5(4)
B7 B11 B10 110.7(5)
B4 B11 B5 61.4(3)
B12 B11 B5 106.7(5)
B7 B11 B5 108.2(4)
B10 B11 B5 57.2(3)
B11 B12 B9 106.1(4)
B11 B12 B8 106.8(5)
B9 B12 B8 58.3(4)
B11 B12 B10 59.4(4)
B9 B12 B10 59.5(4)
B8 B12 B10 106.3(4)
B11 B12 B7 58.8(4)
B9 B12 B7 106.5(4)
B8 B12 B7 60.7(4)
B10 B12 B7 106.6(5)
C2 B13 C1 61.2(3)
C2 B13 B14 108.6(4)
C1 B13 B14 61.6(3)
C2 B13 B18 104.9(3)
C1 B13 B18 107.3(4)
B14 B13 B18 58.3(3)
C2 B13 B17 60.4(3)
C1 B13 B17 110.4(3)
B14 B13 B17 107.0(4)
B18 B13 B17 57.9(3)
B18 B14 B13 61.7(3)
B18 B14 B20 60.5(4)
B13 B14 B20 109.0(4)
B18 B14 C1 107.7(4)
B13 B14 C1 58.7(3)
B20 B14 C1 106.3(3)
B18 B14 B15 109.7(4)
B13 B14 B15 106.0(3)
B20 B14 B15 61.7(3)
C1 B14 B15 56.9(3)
C1 B15 B16 58.4(3)
C1 B15 B22 105.9(4)
B16 B15 B22 60.3(3)
C1 B15 B14 59.6(3)
B16 B15 B14 104.2(4)
B22 B15 B14 102.4(4)
C1 B15 B20 104.5(4)
B16 B15 B20 104.2(4)
B22 B15 B20 56.9(3)
B14 B15 B20 56.7(3)
C2 B16 C1 63.0(3)
C2 B16 B15 111.7(4)
C1 B16 B15 60.7(3)
C2 B16 B21 59.2(3)
C1 B16 B21 110.9(4)
B15 B16 B21 111.6(4)
C2 B16 B22 106.7(4)
C1 B16 B22 108.5(4)
B15 B16 B22 61.4(3)
B21 B16 B22 59.8(4)
B18 B17 C2 103.4(4)
B18 B17 B19 59.0(4)
C2 B17 B19 102.3(4)
B18 B17 B21 106.1(5)
C2 B17 B21 56.6(3)
B19 B17 B21 59.4(3)
B18 B17 B13 59.6(3)
C2 B17 B13 56.8(2)
B19 B17 B13 104.7(5)
B21 B17 B13 103.3(4)
B14 B18 B19 108.1(4)
B14 B18 B20 60.9(3)
B19 B18 B20 57.9(4)
B14 B18 B17 112.3(4)
B19 B18 B17 62.0(4)
B20 B18 B17 110.0(4)
B14 B18 B13 60.0(3)
B19 B18 B13 109.1(4)
B20 B18 B13 108.0(4)
B17 B18 B13 62.5(3)
B22 B19 B20 61.3(4)
B22 B19 B18 108.9(4)
B20 B19 B18 61.2(4)
B22 B19 B17 109.9(4)
B20 B19 B17 110.2(4)
B18 B19 B17 59.0(3)
B22 B19 B21 60.5(4)
B20 B19 B21 109.8(4)
B18 B19 B21 106.8(4)
B17 B19 B21 60.5(3)
B19 B20 B22 59.9(4)
B19 B20 B18 60.9(4)
B22 B20 B18 107.6(5)
B19 B20 B14 108.6(5)
B22 B20 B14 108.5(4)
B18 B20 B14 58.6(3)
B19 B20 B15 108.9(4)
B22 B20 B15 59.8(3)
B18 B20 B15 108.0(4)
B14 B20 B15 61.5(3)
C2 B21 B16 57.6(3)
C2 B21 B22 105.8(4)
B16 B21 B22 60.2(4)
C2 B21 B19 106.4(3)
B16 B21 B19 105.4(4)
B22 B21 B19 57.8(4)
C2 B21 B17 61.3(3)
B16 B21 B17 107.6(3)
B22 B21 B17 107.4(4)
B19 B21 B17 60.1(3)
B19 B22 B20 58.8(4)
B19 B22 B21 61.8(4)
B20 B22 B21 108.8(5)
B19 B22 B16 108.4(5)
B20 B22 B16 107.6(4)
B21 B22 B16 60.0(3)
B19 B22 B15 110.8(4)
B20 B22 B15 63.3(3)
B21 B22 B15 109.3(4)
B16 B22 B15 58.3(3)

loop_
_geom_bond_atom_site_label_1
_geom_bond_atom_site_label_2
_geom_bond_distance
Yb1 C1 2.442(3)
Yb1 C6 2.451(4)
Yb1 C12 2.504(4)
Yb1 C13 2.539(4)
Yb1 C22 2.578(5)
Yb1 C23 2.585(5)
Yb1 C21 2.640(4)
Yb1 C11 2.689(4)
Yb1 C28 2.693(5)
Yb1 C29 2.726(4)
Yb1 C19 2.749(5)
Yb1 C18 2.820(4)
Li1 O6 2.088(8)
Li1 O2 2.104(8)
Li1 O5 2.142(9)
Li1 O1 2.141(8)
Li1 O3 2.188(9)
Li1 O4 2.219(8)
C1 B16 1.690(6)
C1 B13 1.730(7)
C1 B15 1.729(8)
C1 C2 1.757(7)
C1 B14 1.781(6)
C2 C3 1.546(7)
C2 B16 1.672(8)
C2 B21 1.700(6)
C2 B13 1.720(6)
C2 B17 1.787(6)
C3 C11 1.532(6)
C3 C5 1.561(6)
C3 C4 1.565(7)
C6 B6 1.696(7)
C6 C7 1.694(7)
C6 B3 1.722(7)
C6 B5 1.717(6)
C6 B4 1.784(7)
C7 C8 1.565(6)
C7 B6 1.657(7)
C7 B9 1.684(6)
C7 B8 1.710(7)
C7 B3 1.713(9)
C8 C21 1.523(6)
C8 C10 1.553(7)
C8 C9 1.570(7)
C11 C18 1.434(5)
C11 C12 1.452(5)
C12 C13 1.360(5)
C13 C19 1.397(6)
C14 C15 1.346(7)
C14 C19 1.395(6)
C15 C16 1.438(7)
C16 C17 1.364(7)
C17 C18 1.416(6)
C18 C19 1.424(5)
C21 C22 1.408(6)
C21 C28 1.454(6)
C22 C23 1.417(6)
C23 C29 1.400(6)
C24 C25 1.340(7)
C24 C29 1.432(6)
C25 C26 1.394(7)
C26 C27 1.329(7)
C27 C28 1.461(7)
C28 C29 1.435(6)
C31 O1 1.384(7)
O1 C32 1.368(5)
C32 C33 1.545(7)
C33 O2 1.429(5)
O2 C34' 1.386(9)
O2 C34 1.403(7)
C41 O3 1.363(6)
O3 C42 1.337(6)
C42 C43 1.541(7)
C43 O4 1.419(7)
O4 C44 1.385(6)
C51 O5 1.369(6)
O5 C52 1.341(7)
C52 C53 1.542(7)
C53 O6 1.402(7)
O6 C54 1.398(8)
O6 C54' 1.401(6)
C61 C62 1.383(7)
C61 C66 1.380(8)
C61 C67 1.483(9)
C62 C63 1.388(9)
C63 C64 1.378(9)
C64 C65 1.386(8)
C65 C66 1.365(9)
B3 B8 1.761(10)
B3 B7 1.767(7)
B3 B4 1.830(9)
B4 B11 1.751(7)
B4 B7 1.787(9)
B4 B5 1.800(8)
B5 B10 1.702(8)
B5 B6 1.702(9)
B5 B11 1.776(7)
B6 B9 1.760(8)
B6 B10 1.788(7)
B7 B11 1.770(8)
B7 B12 1.827(11)
B7 B8 1.831(12)
B8 B9 1.735(9)
B8 B12 1.795(9)
B9 B10 1.780(9)
B9 B12 1.768(10)
B10 B11 1.781(10)
B10 B12 1.818(9)
B11 B12 1.776(11)
B13 B14 1.747(9)
B13 B18 1.775(8)
B13 B17 1.826(7)
B14 B18 1.715(8)
B14 B20 1.756(7)
B14 B15 1.846(7)
B15 B16 1.734(8)
B15 B22 1.789(8)
B15 B20 1.850(7)
B16 B21 1.767(8)
B16 B22 1.770(8)
B17 B18 1.743(9)
B17 B19 1.796(10)
B17 B21 1.802(8)
B18 B19 1.744(8)
B18 B20 1.749(10)
B19 B22 1.712(9)
B19 B20 1.691(9)
B19 B21 1.784(8)
B20 B22 1.735(8)
B21 B22 1.762(11)
